data_4024772
loop_
_publ_author_name
'Yusuke Ohta'
'Yushi Kubota'
'Tsuyoshi Watabe'
'Hiroaki Chiba'
'Shinya Oishi'
'Nobutaka Fujii'
'Hiroaki Ohno'

_publ_section_title
;
Rapid Access to 3-(Aminomethyl)isoquinoline-Fused Polycyclic Compounds by
Copper-Catalyzed Four-Component Coupling, Cascade Cyclization, and Oxidation
;
_journal_name_full 'Journal of Organic Chemistry'
_journal_page_first 6299
_journal_page_last 6302
_journal_paper_doi 10.1021/jo901090u
_journal_volume 74
_journal_year 2009
_chemical_formula_moiety 'C19 H27 N3 '
_chemical_formula_sum 'C19 H27 N3'
_chemical_formula_weight 297.44
_space_group_IT_number 14
_symmetry_cell_setting monoclinic
_symmetry_Int_Tables_number 14
_symmetry_space_group_name_Hall '-P 2yab'
_symmetry_space_group_name_H-M 'P 1 21/a 1'
_audit_creation_date 2008-09-25
_audit_creation_method 'by CrystalStructure 3.6.0'
_cell_angle_alpha 90
_cell_angle_beta 107.823(1)
_cell_angle_gamma 90
_cell_formula_units_Z 4
_cell_length_a 12.2188(6)
_cell_length_b 11.5364(6)
_cell_length_c 12.5909(7)
_cell_measurement_reflns_used 10584
_cell_measurement_temperature 93.1
_cell_measurement_theta_max 25.4
_cell_measurement_theta_min 3.3
_cell_volume 1689.6(2)
_computing_cell_refinement PROCESS-AUTO
_computing_data_collection PROCESS-AUTO
_computing_data_reduction CrystalStructure
_computing_publication_material 'CrystalStructure 3.6.0'
_computing_structure_refinement CRYSTALS
_computing_structure_solution SIR92
_diffrn_detector_area_resol_mean 10.00
_diffrn_measured_fraction_theta_full 0.9933
_diffrn_measured_fraction_theta_max 0.9933
_diffrn_measurement_device_type 'Rigaku RAXIS-RAPID'
_diffrn_measurement_method \w
_diffrn_radiation_type 'Mo K\a'
_diffrn_radiation_wavelength 0.7107
_diffrn_reflns_av_R_equivalents 0.028
_diffrn_reflns_limit_h_max 14
_diffrn_reflns_limit_h_min -14
_diffrn_reflns_limit_k_max 13
_diffrn_reflns_limit_k_min -13
_diffrn_reflns_limit_l_max 15
_diffrn_reflns_limit_l_min -15
_diffrn_reflns_number 12578
_diffrn_reflns_theta_full 25.35
_diffrn_reflns_theta_max 25.35
_exptl_absorpt_coefficient_mu 0.070
_exptl_absorpt_correction_T_max 0.993
_exptl_absorpt_correction_T_min 0.978
_exptl_absorpt_correction_type numerical
_exptl_absorpt_process_details
;
    Higashi, T. (1999). Program for Absorption Correction.
    Rigaku Corporation, Tokyo, Japan.
;
_exptl_crystal_colour colorless
_exptl_crystal_density_diffrn 1.169
_exptl_crystal_density_method 'not measured'
_exptl_crystal_description prism
_exptl_crystal_F_000 648.00
_exptl_crystal_size_max 0.50
_exptl_crystal_size_mid 0.30
_exptl_crystal_size_min 0.10
_refine_diff_density_max 0.68
_refine_diff_density_min -0.72
_refine_ls_extinction_method none
_refine_ls_goodness_of_fit_ref 1.788
_refine_ls_hydrogen_treatment refall
_refine_ls_number_parameters 262
_refine_ls_number_reflns 3087
_refine_ls_R_factor_gt 0.0420
_refine_ls_shift/su_max 0.0000
_refine_ls_structure_factor_coef Fsqd
_refine_ls_weighting_details 'w = 1/\s^2^(Fo^2^)'
_refine_ls_weighting_scheme sigma
_refine_ls_wR_factor_ref 0.0840
_reflns_number_gt 2436
_reflns_number_total 3087
_reflns_threshold_expression F^2^>2.0\s(F^2^)
_cod_data_source_file jo901090u_si_001.cif
_cod_data_source_block '_080924'
_cod_original_formula_sum 'C19 H27 N3 '
_cod_database_code 4024772

loop_
_symmetry_equiv_pos_site_id
_symmetry_equiv_pos_as_xyz
1 +X,+Y,+Z
2 1/2-X,1/2+Y,-Z
3 -X,-Y,-Z
4 1/2+X,1/2-Y,+Z

loop_
_atom_site_label
_atom_site_type_symbol
_atom_site_fract_x
_atom_site_fract_y
_atom_site_fract_z
_atom_site_U_iso_or_equiv
_atom_site_adp_type
_atom_site_occupancy
_atom_site_symmetry_multiplicity
_atom_site_calc_flag
_atom_site_refinement_flags
_atom_site_disorder_assembly
_atom_site_disorder_group
N(1) N 0.76874(9) 0.0288(1) 1.1019(1) 0.0214(3) Uani 1.00 1 d . . .
N(2) N 0.83355(9) 0.0764(1) 0.9455(1) 0.0173(3) Uani 1.00 1 d . . .
N(3) N 0.83130(9) 0.1674(1) 0.7089(1) 0.0172(3) Uani 1.00 1 d . . .
C(1) C 0.9230(1) 0.1192(1) 0.9086(1) 0.0169(4) Uani 1.00 1 d . . .
C(2) C 1.0113(1) 0.1779(1) 0.9788(1) 0.0183(4) Uani 1.00 1 d . . .
C(3) C 1.0150(1) 0.2027(1) 1.0918(1) 0.0179(4) Uani 1.00 1 d . . .
C(4) C 1.1021(1) 0.2696(1) 1.1645(1) 0.0216(4) Uani 1.00 1 d . . .
C(5) C 1.1021(1) 0.2909(1) 1.2722(1) 0.0258(4) Uani 1.00 1 d . . .
C(6) C 1.0148(1) 0.2460(1) 1.3106(1) 0.0262(4) Uani 1.00 1 d . . .
C(7) C 0.9289(1) 0.1798(1) 1.2402(1) 0.0226(4) Uani 1.00 1 d . . .
C(8) C 0.9277(1) 0.1568(1) 1.1308(1) 0.0188(4) Uani 1.00 1 d . . .
C(9) C 0.8370(1) 0.0821(1) 1.0577(1) 0.0176(4) Uani 1.00 1 d . . .
C(10) C 0.6761(1) -0.0417(1) 1.0299(1) 0.0244(4) Uani 1.00 1 d . . .
C(11) C 0.6372(1) 0.0013(1) 0.9110(1) 0.0222(4) Uani 1.00 1 d . . .
C(12) C 0.7404(1) 0.0090(1) 0.8680(1) 0.0209(4) Uani 1.00 1 d . . .
C(13) C 0.9187(1) 0.0973(1) 0.7892(1) 0.0184(4) Uani 1.00 1 d . . .
C(14) C 0.8522(1) 0.2936(1) 0.7229(1) 0.0190(4) Uani 1.00 1 d . . .
C(15) C 0.9452(1) 0.3416(1) 0.6762(1) 0.0231(5) Uani 1.00 1 d . . .
C(16) C 0.7395(1) 0.3595(1) 0.6774(1) 0.0230(5) Uani 1.00 1 d . . .
C(17) C 0.8025(1) 0.1252(1) 0.5928(1) 0.0199(4) Uani 1.00 1 d . . .
C(18) C 0.7086(1) 0.0328(2) 0.5709(1) 0.0276(5) Uani 1.00 1 d . . .
C(19) C 0.9039(1) 0.0806(1) 0.5561(1) 0.0238(5) Uani 1.00 1 d . . .
H(1) H 1.0725 0.2034 0.9530 0.023 Uiso 1.00 1 c R . .
H(2) H 1.1617 0.3006 1.1392 0.025 Uiso 1.00 1 c R . .
H(3) H 1.1617 0.3362 1.3205 0.028 Uiso 1.00 1 c R . .
H(4) H 1.0147 0.2611 1.3847 0.031 Uiso 1.00 1 c R . .
H(5) H 0.8697 0.1493 1.2665 0.027 Uiso 1.00 1 c R . .
H(6) H 0.7026 -0.1192 1.0306 0.030 Uiso 1.00 1 c R . .
H(7) H 0.6126 -0.0399 1.0584 0.029 Uiso 1.00 1 c R . .
H(8) H 0.5824 -0.0510 0.8659 0.026 Uiso 1.00 1 c R . .
H(9) H 0.6033 0.0758 0.9083 0.026 Uiso 1.00 1 c R . .
H(10) H 0.7179 0.0457 0.7971 0.025 Uiso 1.00 1 c R . .
H(11) H 0.7673 -0.0670 0.8610 0.025 Uiso 1.00 1 c R . .
H(12) H 0.9019 0.0177 0.7727 0.023 Uiso 1.00 1 c R . .
H(13) H 0.9918 0.1151 0.7814 0.022 Uiso 1.00 1 c R . .
H(14) H 0.8782 0.3076 0.8010 0.022 Uiso 1.00 1 c R . .
H(15) H 0.924(1) 0.334(1) 0.592(1) 0.020(4) Uiso 1.00 1 c . . .
H(16) H 0.957(1) 0.427(2) 0.692(1) 0.029(4) Uiso 1.00 1 c . . .
H(17) H 1.022(1) 0.303(1) 0.712(1) 0.031(4) Uiso 1.00 1 c . . .
H(18) H 0.708(1) 0.353(1) 0.594(1) 0.027(4) Uiso 1.00 1 c . . .
H(19) H 0.751(1) 0.443(1) 0.698(1) 0.025(4) Uiso 1.00 1 c . . .
H(20) H 0.681(1) 0.327(2) 0.711(1) 0.040(5) Uiso 1.00 1 c . . .
H(21) H 0.7707 0.1891 0.5460 0.023 Uiso 1.00 1 c R . .
H(22) H 0.686(1) 0.009(1) 0.492(1) 0.031(4) Uiso 1.00 1 c . . .
H(23) H 0.642(1) 0.061(1) 0.589(1) 0.030(4) Uiso 1.00 1 c . . .
H(24) H 0.740(1) -0.038(2) 0.616(1) 0.035(5) Uiso 1.00 1 c . . .
H(25) H 0.972(1) 0.139(1) 0.575(1) 0.027(4) Uiso 1.00 1 c . . .
H(26) H 0.878(1) 0.067(1) 0.476(1) 0.026(4) Uiso 1.00 1 c . . .
H(27) H 0.936(1) 0.008(2) 0.593(1) 0.031(5) Uiso 1.00 1 c . . .

loop_
_atom_site_aniso_label
_atom_site_aniso_U_11
_atom_site_aniso_U_22
_atom_site_aniso_U_33
_atom_site_aniso_U_12
_atom_site_aniso_U_13
_atom_site_aniso_U_23
N(1) 0.0224(6) 0.0206(7) 0.0230(8) 0.0008(5) 0.0095(5) 0.0041(6)
N(2) 0.0185(6) 0.0165(7) 0.0176(7) 0.0002(5) 0.0065(5) 0.0017(6)
N(3) 0.0215(6) 0.0147(7) 0.0143(7) 0.0020(5) 0.0037(5) 0.0001(6)
C(1) 0.0177(7) 0.0144(8) 0.0194(9) 0.0048(6) 0.0070(6) 0.0060(7)
C(2) 0.0172(7) 0.0181(8) 0.0209(9) 0.0047(6) 0.0079(6) 0.0063(7)
C(3) 0.0174(7) 0.0156(8) 0.0200(9) 0.0042(6) 0.0045(6) 0.0055(7)
C(4) 0.0201(7) 0.0203(9) 0.0232(9) 0.0014(6) 0.0048(6) 0.0052(7)
C(5) 0.0260(8) 0.0230(9) 0.024(1) -0.0003(7) 0.0006(7) 0.0015(8)
C(6) 0.0304(8) 0.030(1) 0.0177(9) 0.0031(7) 0.0064(7) 0.0008(7)
C(7) 0.0243(8) 0.0233(9) 0.0208(9) 0.0037(6) 0.0078(6) 0.0034(7)
C(8) 0.0199(7) 0.0168(8) 0.0191(9) 0.0054(6) 0.0048(6) 0.0040(7)
C(9) 0.0202(7) 0.0154(8) 0.0184(8) 0.0065(6) 0.0076(6) 0.0047(7)
C(10) 0.0228(7) 0.0244(9) 0.0275(9) -0.0027(7) 0.0101(6) 0.0032(8)
C(11) 0.0208(7) 0.0207(9) 0.0251(9) -0.0032(6) 0.0070(6) 0.0013(7)
C(12) 0.0220(7) 0.0195(8) 0.0211(9) -0.0014(6) 0.0066(6) -0.0008(7)
C(13) 0.0190(7) 0.0179(8) 0.0197(9) 0.0017(6) 0.0078(6) 0.0024(7)
C(14) 0.0256(7) 0.0149(8) 0.0148(8) 0.0005(6) 0.0037(6) -0.0007(6)
C(15) 0.0235(8) 0.0192(9) 0.025(1) -0.0024(7) 0.0053(7) 0.0022(8)
C(16) 0.0261(8) 0.0189(9) 0.024(1) 0.0058(7) 0.0077(7) 0.0010(8)
C(17) 0.0231(7) 0.0188(9) 0.0173(8) 0.0010(6) 0.0057(6) -0.0004(7)
C(18) 0.0280(8) 0.031(1) 0.025(1) -0.0049(8) 0.0098(7) -0.0088(9)
C(19) 0.0271(8) 0.026(1) 0.0198(9) 0.0024(7) 0.0100(7) -0.0029(8)

loop_
_atom_type_symbol
_atom_type_description
_atom_type_scat_dispersion_real
_atom_type_scat_dispersion_imag
_atom_type_scat_source
C C 0.003 0.002
;
International Tables for Crystallography
(1992, Vol. C, Tables 4.2.6.8 and 6.1.1.4)
;
H H 0.000 0.000
;
International Tables for Crystallography
(1992, Vol. C, Table 6.1.1.4)
;
N N 0.006 0.003
;
International Tables for Crystallography
(1992, Vol. C, Tables 4.2.6.8 and 6.1.1.4)
;

loop_
_geom_angle_atom_site_label_1
_geom_angle_atom_site_label_2
_geom_angle_atom_site_label_3
_geom_angle
_geom_angle_publ_flag
_geom_angle_site_symmetry_1
_geom_angle_site_symmetry_2
_geom_angle_site_symmetry_3
N(1) C(9) N(2) 126.0(1) ? . . .
N(1) C(9) C(8) 118.0(1) ? . . .
C(10) N(1) C(9) 118.6(1) ? . . .
N(1) C(10) C(11) 112.4(1) ? . . .
C(9) N(2) C(1) 122.1(1) ? . . .
C(12) N(2) C(1) 119.3(1) ? . . .
N(2) C(1) C(2) 120.5(1) ? . . .
N(2) C(1) C(13) 118.5(1) ? . . .
N(2) C(9) C(8) 116.1(1) ? . . .
C(12) N(2) C(9) 118.0(1) ? . . .
N(2) C(12) C(11) 110.6(1) ? . . .
N(3) C(13) C(1) 113.0(1) ? . . .
C(14) N(3) C(13) 113.4(1) ? . . .
C(17) N(3) C(13) 113.7(1) ? . . .
N(3) C(14) C(15) 115.5(1) ? . . .
N(3) C(14) C(16) 110.1(1) ? . . .
C(17) N(3) C(14) 114.9(1) ? . . .
N(3) C(17) C(18) 110.3(1) ? . . .
N(3) C(17) C(19) 116.0(1) ? . . .
C(1) C(2) C(3) 121.7(1) ? . . .
C(13) C(1) C(2) 121.0(1) ? . . .
C(2) C(3) C(8) 118.2(1) ? . . .
C(2) C(3) C(4) 122.9(1) ? . . .
C(8) C(3) C(4) 118.9(1) ? . . .
C(3) C(4) C(5) 120.8(1) ? . . .
C(3) C(8) C(7) 119.5(1) ? . . .
C(3) C(8) C(9) 120.3(1) ? . . .
C(4) C(5) C(6) 120.3(1) ? . . .
C(5) C(6) C(7) 119.6(2) ? . . .
C(6) C(7) C(8) 120.9(1) ? . . .
C(7) C(8) C(9) 120.1(1) ? . . .
C(10) C(11) C(12) 109.2(1) ? . . .
C(16) C(14) C(15) 111.5(1) ? . . .
C(19) C(17) C(18) 110.0(1) ? . . .
N(1) C(10) H(6) 108.7581 ? . . .
N(1) C(10) H(7) 108.7435 ? . . .
N(2) C(12) H(11) 109.2083 ? . . .
N(2) C(12) H(10) 109.2096 ? . . .
N(3) C(13) H(12) 108.6183 ? . . .
N(3) C(13) H(13) 108.6238 ? . . .
N(3) C(14) H(14) 106.3646 ? . . .
N(3) C(17) H(21) 106.6846 ? . . .
C(1) C(2) H(1) 119.1560 ? . . .
C(1) C(13) H(12) 108.5766 ? . . .
C(1) C(13) H(13) 108.5843 ? . . .
H(1) C(2) C(3) 119.1441 ? . . .
C(3) C(4) H(2) 119.6168 ? . . .
H(2) C(4) C(5) 119.6194 ? . . .
C(4) C(5) H(3) 119.8082 ? . . .
H(3) C(5) C(6) 119.8903 ? . . .
C(5) C(6) H(4) 120.2204 ? . . .
C(6) C(7) H(5) 119.4872 ? . . .
H(4) C(6) C(7) 120.1794 ? . . .
H(5) C(7) C(8) 119.5884 ? . . .
H(6) C(10) C(11) 108.7275 ? . . .
H(7) C(10) C(11) 108.7556 ? . . .
C(10) C(11) H(8) 109.5225 ? . . .
C(10) C(11) H(9) 109.5152 ? . . .
H(7) C(10) H(6) 109.4600 ? . . .
H(8) C(11) C(12) 109.5285 ? . . .
H(9) C(11) C(12) 109.5897 ? . . .
C(11) C(12) H(11) 109.1724 ? . . .
C(11) C(12) H(10) 109.1567 ? . . .
H(9) C(11) H(8) 109.4760 ? . . .
H(11) C(12) H(10) 109.4541 ? . . .
H(13) C(13) H(12) 109.4421 ? . . .
H(14) C(14) C(15) 106.4008 ? . . .
C(14) C(15) H(15) 112.6(8) ? . . .
C(14) C(15) H(16) 110(1) ? . . .
C(14) C(15) H(17) 111(1) ? . . .
H(14) C(14) C(16) 106.3680 ? . . .
C(14) C(16) H(18) 111.5(9) ? . . .
C(14) C(16) H(19) 110.0(7) ? . . .
C(14) C(16) H(20) 109.4(9) ? . . .
H(16) C(15) H(15) 105(1) ? . . .
H(17) C(15) H(15) 109(1) ? . . .
H(17) C(15) H(16) 106(1) ? . . .
H(19) C(16) H(18) 108(1) ? . . .
H(20) C(16) H(18) 108(1) ? . . .
H(20) C(16) H(19) 108(1) ? . . .
H(21) C(17) C(18) 106.6846 ? . . .
C(17) C(18) H(22) 110(1) ? . . .
C(17) C(18) H(23) 111.1(9) ? . . .
C(17) C(18) H(24) 109.4(9) ? . . .
H(21) C(17) C(19) 106.7041 ? . . .
C(17) C(19) H(25) 112.0(9) ? . . .
C(17) C(19) H(26) 109.4(9) ? . . .
C(17) C(19) H(27) 112(1) ? . . .
H(23) C(18) H(22) 109(1) ? . . .
H(24) C(18) H(22) 106(1) ? . . .
H(24) C(18) H(23) 110(1) ? . . .
H(26) C(19) H(25) 109(1) ? . . .
H(27) C(19) H(25) 105(1) ? . . .
H(27) C(19) H(26) 107(1) ? . . .

loop_
_geom_bond_atom_site_label_1
_geom_bond_atom_site_label_2
_geom_bond_distance
_geom_bond_publ_flag
_geom_bond_site_symmetry_1
_geom_bond_site_symmetry_2
N(1) C(9) 1.290(2) ? . .
N(1) C(10) 1.461(2) ? . .
N(2) C(1) 1.402(2) ? . .
N(2) C(9) 1.403(2) ? . .
N(2) C(12) 1.474(2) ? . .
N(3) C(13) 1.467(2) ? . .
N(3) C(14) 1.479(2) ? . .
N(3) C(17) 1.477(2) ? . .
C(1) C(2) 1.348(2) ? . .
C(1) C(13) 1.509(2) ? . .
C(2) C(3) 1.438(2) ? . .
C(3) C(4) 1.404(2) ? . .
C(3) C(8) 1.408(2) ? . .
C(4) C(5) 1.378(2) ? . .
C(5) C(6) 1.398(2) ? . .
C(6) C(7) 1.380(2) ? . .
C(7) C(8) 1.398(2) ? . .
C(8) C(9) 1.482(2) ? . .
C(10) C(11) 1.510(2) ? . .
C(11) C(12) 1.519(2) ? . .
C(14) C(15) 1.535(2) ? . .
C(14) C(16) 1.523(2) ? . .
C(17) C(18) 1.528(2) ? . .
C(17) C(19) 1.537(2) ? . .
C(2) H(1) 0.9490 ? . .
C(4) H(2) 0.9496 ? . .
C(5) H(3) 0.9502 ? . .
C(6) H(4) 0.9494 ? . .
C(7) H(5) 0.9499 ? . .
C(10) H(6) 0.9498 ? . .
C(10) H(7) 0.9495 ? . .
C(11) H(8) 0.9499 ? . .
C(11) H(9) 0.9500 ? . .
C(12) H(10) 0.9497 ? . .
C(12) H(11) 0.9497 ? . .
C(13) H(12) 0.9502 ? . .
C(13) H(13) 0.9505 ? . .
C(14) H(14) 0.9502 ? . .
C(15) H(15) 1.01(2) ? . .
C(15) H(16) 1.01(2) ? . .
C(15) H(17) 1.01(1) ? . .
C(16) H(18) 1.01(2) ? . .
C(16) H(19) 0.99(2) ? . .
C(16) H(20) 1.00(2) ? . .
C(17) H(21) 0.9496 ? . .
C(18) H(22) 0.98(2) ? . .
C(18) H(23) 0.96(2) ? . .
C(18) H(24) 1.00(2) ? . .
C(19) H(25) 1.04(2) ? . .
C(19) H(26) 0.97(2) ? . .
C(19) H(27) 0.98(2) ? . .
H(23) C(18) 0.96(2) ? . .

loop_
_geom_contact_atom_site_label_1
_geom_contact_atom_site_label_2
_geom_contact_distance
_geom_contact_publ_flag
_geom_contact_site_symmetry_1
_geom_contact_site_symmetry_2
N(1) N(2) 2.400(2) ? . .
N(1) C(4) 3.340(2) ? . 45504
N(1) C(7) 2.794(2) ? . .
N(1) C(8) 2.378(2) ? . .
N(1) C(11) 2.469(2) ? . .
N(1) C(12) 2.866(2) ? . .
N(2) N(3) 3.150(2) ? . .
N(2) C(2) 2.388(2) ? . .
N(2) C(3) 2.816(2) ? . .
N(2) C(8) 2.447(2) ? . .
N(2) C(10) 2.818(2) ? . .
N(2) C(11) 2.461(2) ? . .
N(2) C(13) 2.503(2) ? . .
N(3) C(1) 2.482(2) ? . .
N(3) C(2) 3.438(2) ? . .
N(3) C(12) 3.154(2) ? . .
N(3) C(15) 2.550(2) ? . .
N(3) C(16) 2.462(2) ? . .
N(3) C(18) 2.467(2) ? . .
N(3) C(19) 2.557(2) ? . .
C(1) C(3) 2.434(2) ? . .
C(1) C(8) 2.815(2) ? . .
C(1) C(9) 2.455(2) ? . .
C(1) C(12) 2.482(2) ? . .
C(1) C(14) 3.003(2) ? . .
C(2) C(4) 2.496(2) ? . .
C(2) C(8) 2.442(2) ? . .
C(2) C(9) 2.836(2) ? . .
C(2) C(13) 2.488(2) ? . .
C(2) C(14) 3.479(2) ? . .
C(3) C(5) 2.418(2) ? . .
C(3) C(6) 2.801(2) ? . .
C(3) C(7) 2.424(2) ? . .
C(3) C(9) 2.506(2) ? . .
C(4) N(1) 3.340(2) ? . 55504
C(4) C(6) 2.407(2) ? . .
C(4) C(7) 2.775(2) ? . .
C(4) C(8) 2.421(2) ? . .
C(5) C(7) 2.401(2) ? . .
C(5) C(8) 2.789(2) ? . .
C(6) C(8) 2.417(2) ? . .
C(7) C(9) 2.496(2) ? . .
C(9) C(10) 2.367(2) ? . .
C(9) C(11) 2.735(2) ? . .
C(9) C(12) 2.467(2) ? . .
C(10) C(12) 2.469(2) ? . .
C(12) C(13) 2.845(2) ? . .
C(13) C(14) 2.463(2) ? . .
C(13) C(15) 3.218(2) ? . .
C(13) C(17) 2.466(2) ? . .
C(13) C(18) 3.221(2) ? . .
C(13) C(19) 2.891(2) ? . .
C(14) C(17) 2.493(2) ? . .
C(14) C(19) 3.414(2) ? . .
C(15) C(16) 2.527(2) ? . .
C(15) C(17) 3.042(2) ? . .
C(15) C(19) 3.337(2) ? . .
C(16) C(17) 3.088(2) ? . .
C(18) C(19) 2.511(3) ? . .
N(1) H(2) 2.4859 ? . 45504
N(1) H(5) 2.4870 ? . .
N(1) H(6) 1.9825 ? . .
N(1) H(7) 1.9822 ? . .
N(1) H(8) 3.2738 ? . .
N(1) H(9) 2.7024 ? . .
N(1) H(11) 3.2228 ? . .
N(2) H(1) 3.2419 ? . .
N(2) H(6) 3.1385 ? . .
N(2) H(8) 3.2709 ? . .
N(2) H(9) 2.7071 ? . .
N(2) H(10) 1.9989 ? . .
N(2) H(11) 1.9989 ? . .
N(2) H(12) 2.6458 ? . .
N(2) H(13) 3.2636 ? . .
N(2) H(14) 3.3657 ? . .
N(3) H(1) 3.5718 ? . .
N(3) H(10) 2.4624 ? . .
N(3) H(11) 3.5360 ? . .
N(3) H(12) 1.9863 ? . .
N(3) H(13) 1.9866 ? . .
N(3) H(14) 1.9706 ? . .
N(3) H(15) 2.86(2) ? . .
N(3) H(16) 3.41(2) ? . .
N(3) H(17) 2.80(2) ? . .
N(3) H(18) 2.76(1) ? . .
N(3) H(19) 3.32(2) ? . .
N(3) H(20) 2.61(2) ? . .
N(3) H(21) 1.9722 ? . .
N(3) H(22) 3.31(2) ? . .
N(3) H(23) 2.64(1) ? . .
N(3) H(24) 2.73(2) ? . .
N(3) H(25) 2.77(2) ? . .
N(3) H(26) 3.36(2) ? . .
N(3) H(27) 2.88(2) ? . .
C(1) H(1) 1.9915 ? . .
C(1) H(10) 2.6111 ? . .
C(1) H(11) 2.8102 ? . .
C(1) H(12) 2.0237 ? . .
C(1) H(13) 2.0240 ? . .
C(1) H(14) 2.5304 ? . .
C(2) H(2) 2.6814 ? . .
C(2) H(9) 3.2770 ? . 55504
C(2) H(12) 3.1323 ? . .
C(2) H(13) 2.5292 ? . .
C(2) H(14) 2.7687 ? . .
C(3) H(1) 2.0731 ? . .
C(3) H(2) 2.0469 ? . .
C(3) H(3) 3.2739 ? . .
C(3) H(5) 3.2807 ? . .
C(4) H(1) 2.6864 ? . .
C(4) H(3) 2.0254 ? . .
C(4) H(4) 3.2632 ? . .
C(4) H(5) 3.2627 ? . 55504
C(4) H(7) 3.4101 ? . 55504
C(5) H(2) 2.0231 ? . .
C(5) H(4) 2.0473 ? . .
C(5) H(5) 3.2575 ? . .
C(5) H(5) 3.3640 ? . 55504
C(5) H(21) 3.4404 ? . 55604
C(5) H(22) 3.51(2) ? . 55604
C(6) H(2) 3.2627 ? . .
C(6) H(3) 2.0447 ? . .
C(6) H(5) 2.0239 ? . .
C(7) H(2) 3.1281 ? . 45504
C(7) H(3) 3.2575 ? . .
C(7) H(4) 2.0302 ? . .
C(7) H(26) 3.47(2) ? . 55601
C(8) H(1) 3.2951 ? . .
C(8) H(2) 3.2791 ? . .
C(8) H(2) 3.3204 ? . 45504
C(8) H(4) 3.2730 ? . .
C(8) H(5) 2.0415 ? . .
C(9) H(2) 2.9687 ? . 45504
C(9) H(5) 2.6507 ? . .
C(9) H(6) 2.8038 ? . .
C(9) H(7) 3.0839 ? . .
C(9) H(9) 2.8997 ? . .
C(9) H(10) 3.1843 ? . .
C(9) H(11) 2.9205 ? . .
C(10) H(2) 3.1319 ? . 45504
C(10) H(8) 2.0349 ? . .
C(10) H(9) 2.0349 ? . .
C(10) H(10) 3.2846 ? . .
C(10) H(11) 2.7022 ? . .
C(11) H(1) 3.5729 ? . 45504
C(11) H(6) 2.0256 ? . .
C(11) H(7) 2.0257 ? . .
C(11) H(10) 2.0385 ? . .
C(11) H(11) 2.0387 ? . .
C(11) H(16) 3.07(1) ? . 45504
C(11) H(17) 3.34(2) ? . 45504
C(12) H(6) 2.6773 ? . .
C(12) H(7) 3.2852 ? . .
C(12) H(8) 2.0429 ? . .
C(12) H(9) 2.0437 ? . .
C(12) H(12) 2.6069 ? . .
C(12) H(16) 3.57(1) ? . 45504
C(12) H(17) 3.53(1) ? . 45504
C(12) H(23) 3.40(2) ? . .
C(12) H(24) 3.21(2) ? . .
C(13) H(1) 2.6291 ? . .
C(13) H(10) 2.5560 ? . .
C(13) H(11) 2.9762 ? . .
C(13) H(14) 2.4892 ? . .
C(13) H(17) 2.99(2) ? . .
C(13) H(21) 3.2209 ? . .
C(13) H(23) 3.57(1) ? . .
C(13) H(24) 3.01(2) ? . .
C(13) H(25) 3.00(2) ? . .
C(13) H(27) 2.74(2) ? . .
C(14) H(1) 3.4567 ? . .
C(14) H(9) 3.5710 ? . 55504
C(14) H(10) 3.5607 ? . .
C(14) H(12) 3.2645 ? . .
C(14) H(13) 2.6312 ? . .
C(14) H(15) 2.14(2) ? . .
C(14) H(16) 2.12(2) ? . .
C(14) H(17) 2.13(2) ? . .
C(14) H(18) 2.11(1) ? . .
C(14) H(19) 2.08(2) ? . .
C(14) H(20) 2.08(2) ? . .
C(14) H(21) 2.4590 ? . .
C(14) H(22) 3.60(2) ? . 65602
C(14) H(25) 3.23(2) ? . .
C(15) H(8) 3.4495 ? . 55504
C(15) H(9) 3.1184 ? . 55504
C(15) H(10) 3.4646 ? . 55504
C(15) H(13) 2.9062 ? . .
C(15) H(14) 2.0205 ? . .
C(15) H(18) 2.77(1) ? . .
C(15) H(19) 2.73(2) ? . .
C(15) H(20) 3.39(2) ? . .
C(15) H(20) 3.40(2) ? . 55504
C(15) H(21) 2.8618 ? . .
C(15) H(22) 2.95(2) ? . 65602
C(15) H(23) 3.14(2) ? . 55504
C(15) H(25) 2.73(2) ? . .
C(16) H(14) 2.0099 ? . .
C(16) H(15) 2.79(2) ? . .
C(16) H(16) 2.72(1) ? . .
C(16) H(17) 3.41(2) ? . .
C(16) H(17) 3.39(2) ? . 45504
C(16) H(21) 2.6713 ? . .
C(16) H(22) 3.09(2) ? . 65602
C(16) H(25) 3.12(1) ? . 45504
C(16) H(26) 3.13(2) ? . 65602
C(17) H(3) 3.3621 ? . 45404
C(17) H(10) 3.1866 ? . .
C(17) H(12) 2.5413 ? . .
C(17) H(13) 2.7637 ? . .
C(17) H(14) 3.2664 ? . .
C(17) H(15) 2.83(1) ? . .
C(17) H(17) 3.35(1) ? . .
C(17) H(18) 2.87(2) ? . .
C(17) H(20) 3.35(2) ? . .
C(17) H(22) 2.08(1) ? . .
C(17) H(23) 2.08(2) ? . .
C(17) H(24) 2.09(2) ? . .
C(17) H(25) 2.16(2) ? . .
C(17) H(26) 2.07(2) ? . .
C(17) H(27) 2.11(2) ? . .
C(18) H(3) 3.3830 ? . 45404
C(18) H(10) 2.8197 ? . .
C(18) H(12) 2.8968 ? . .
C(18) H(15) 3.17(1) ? . 64602
C(18) H(16) 3.52(1) ? . 64602
C(18) H(18) 3.30(2) ? . 64602
C(18) H(21) 2.0177 ? . .
C(18) H(25) 3.43(2) ? . .
C(18) H(26) 2.72(2) ? . .
C(18) H(27) 2.72(2) ? . .
C(19) H(4) 3.5512 ? . 55401
C(19) H(12) 2.8296 ? . .
C(19) H(13) 2.7374 ? . .
C(19) H(15) 2.96(2) ? . .
C(19) H(17) 3.29(2) ? . .
C(19) H(18) 3.28(2) ? . 64602
C(19) H(19) 3.55(1) ? . 64602
C(19) H(20) 3.52(1) ? . 55504
C(19) H(21) 2.0260 ? . .
C(19) H(22) 2.67(1) ? . .
C(19) H(23) 3.35(2) ? . .
C(19) H(24) 2.72(2) ? . .
H(1) C(11) 3.5729 ? . 55504
H(2) N(1) 2.4859 ? . 55504
H(2) C(7) 3.1281 ? . 55504
H(2) C(8) 3.3204 ? . 55504
H(2) C(9) 2.9687 ? . 55504
H(2) C(10) 3.1319 ? . 55504
H(3) C(17) 3.3621 ? . 55604
H(3) C(18) 3.3830 ? . 55604
H(4) C(19) 3.5512 ? . 55601
H(5) C(4) 3.2627 ? . 45504
H(5) C(5) 3.3640 ? . 45504
H(7) C(4) 3.4101 ? . 45504
H(8) C(15) 3.4495 ? . 45504
H(9) C(2) 3.2770 ? . 45504
H(9) C(14) 3.5710 ? . 45504
H(9) C(15) 3.1184 ? . 45504
H(10) C(15) 3.4646 ? . 45504
H(15) C(18) 3.17(1) ? . 65602
H(16) C(11) 3.07(1) ? . 55504
H(16) C(12) 3.57(1) ? . 55504
H(16) C(18) 3.52(1) ? . 65602
H(17) C(11) 3.34(2) ? . 55504
H(17) C(12) 3.53(1) ? . 55504
H(17) C(16) 3.39(2) ? . 55504
H(18) C(18) 3.30(2) ? . 65602
H(18) C(19) 3.28(2) ? . 65602
H(19) C(19) 3.55(1) ? . 65602
H(20) C(15) 3.40(2) ? . 45504
H(20) C(19) 3.52(1) ? . 45504
H(21) C(5) 3.4404 ? . 45404
H(22) C(5) 3.51(2) ? . 45404
H(22) C(14) 3.60(2) ? . 64602
H(22) C(15) 2.95(2) ? . 64602
H(22) C(16) 3.09(2) ? . 64602
H(23) N(3) 2.64(1) ? . .
H(23) C(12) 3.40(2) ? . .
H(23) C(13) 3.57(1) ? . .
H(23) C(15) 3.14(2) ? . 45504
H(23) C(17) 2.08(2) ? . .
H(23) C(19) 3.35(2) ? . .
H(25) C(16) 3.12(1) ? . 55504
H(26) C(7) 3.47(2) ? . 55401
H(26) C(16) 3.13(2) ? . 64602

loop_
_geom_torsion_atom_site_label_1
_geom_torsion_atom_site_label_2
_geom_torsion_atom_site_label_3
_geom_torsion_atom_site_label_4
_geom_torsion
_geom_torsion_publ_flag
_geom_torsion_site_symmetry_1
_geom_torsion_site_symmetry_2
_geom_torsion_site_symmetry_3
_geom_torsion_site_symmetry_4
C(10) N(1) C(9) N(2) -2.1(2) ? . . . .
C(10) N(1) C(9) C(8) 177.7(1) ? . . . .
C(9) N(1) C(10) C(11) -28.0(2) ? . . . .
C(9) N(2) C(1) C(2) -6.4(2) ? . . . .
C(9) N(2) C(1) C(13) 173.1(1) ? . . . .
C(12) N(2) C(1) C(2) -177.8(1) ? . . . .
C(12) N(2) C(1) C(13) 1.7(2) ? . . . .
C(1) N(2) C(9) N(1) -167.9(1) ? . . . .
C(1) N(2) C(9) C(8) 12.2(2) ? . . . .
C(12) N(2) C(9) N(1) 3.6(2) ? . . . .
C(12) N(2) C(9) C(8) -176.3(1) ? . . . .
C(1) N(2) C(12) C(11) -163.4(1) ? . . . .
C(9) N(2) C(12) C(11) 24.8(2) ? . . . .
C(14) N(3) C(13) C(1) 62.5(2) ? . . . .
C(17) N(3) C(13) C(1) -163.7(1) ? . . . .
C(13) N(3) C(14) C(15) 77.7(2) ? . . . .
C(13) N(3) C(14) C(16) -155.0(1) ? . . . .
C(17) N(3) C(14) C(15) -55.6(1) ? . . . .
C(17) N(3) C(14) C(16) 71.7(2) ? . . . .
C(13) N(3) C(17) C(18) 86.6(1) ? . . . .
C(13) N(3) C(17) C(19) -39.3(2) ? . . . .
C(14) N(3) C(17) C(18) -140.3(1) ? . . . .
C(14) N(3) C(17) C(19) 93.9(1) ? . . . .
N(2) C(1) C(2) C(3) -2.5(2) ? . . . .
C(13) C(1) C(2) C(3) 178.0(1) ? . . . .
N(2) C(1) C(13) N(3) 72.7(2) ? . . . .
C(2) C(1) C(13) N(3) -107.8(1) ? . . . .
C(1) C(2) C(3) C(4) -176.0(1) ? . . . .
C(1) C(2) C(3) C(8) 4.5(2) ? . . . .
C(2) C(3) C(4) C(5) -179.9(1) ? . . . .
C(8) C(3) C(4) C(5) -0.4(2) ? . . . .
C(2) C(3) C(8) C(7) -179.8(1) ? . . . .
C(2) C(3) C(8) C(9) 1.9(2) ? . . . .
C(4) C(3) C(8) C(7) 0.7(2) ? . . . .
C(4) C(3) C(8) C(9) -177.6(1) ? . . . .
C(3) C(4) C(5) C(6) -0.1(2) ? . . . .
C(4) C(5) C(6) C(7) 0.3(2) ? . . . .
C(5) C(6) C(7) C(8) -0.1(2) ? . . . .
C(6) C(7) C(8) C(3) -0.4(2) ? . . . .
C(6) C(7) C(8) C(9) 177.9(1) ? . . . .
C(3) C(8) C(9) N(1) 170.3(1) ? . . . .
C(3) C(8) C(9) N(2) -9.9(2) ? . . . .
C(7) C(8) C(9) N(1) -8.0(2) ? . . . .
C(7) C(8) C(9) N(2) 171.9(1) ? . . . .
N(1) C(10) C(11) C(12) 54.6(2) ? . . . .
C(10) C(11) C(12) N(2) -52.1(2) ? . . . .

loop_
_cod_related_entry_id
_cod_related_entry_database
_cod_related_entry_code
1 ChemSpider 30659024
